data_1505172
loop_
_publ_author_name
'Aaker\"oy, Christer B.'
'Fasulo, Meg E.'
'Desper, John'

_publ_section_title
;
 Cocrystal or Salt:&#x00A0; Does It Really Matter?
;
_journal_issue 3
_journal_name_full 'Molecular Pharmaceutics'
_journal_page_first 317
_journal_paper_doi 10.1021/mp060126o
_journal_volume 4
_journal_year 2007
_chemical_formula_moiety
;
(C8 H7 N3) (C12 H16 O2)2
;
_chemical_formula_sum 'C32 H39 N3 O4'
_chemical_formula_weight 529.66
_chemical_name_systematic
;
MF-34-33 3-(4-pyridyl)pyrazole, (Me5-PhCOOH)2
;
_space_group_IT_number 2
_symmetry_cell_setting triclinic
_symmetry_space_group_name_Hall '-P 1'
_symmetry_space_group_name_H-M 'P -1'
_atom_sites_solution_hydrogens geom
_atom_sites_solution_primary direct
_atom_sites_solution_secondary difmap
_audit_creation_method SHELXL-97
_cell_angle_alpha 99.3800(10)
_cell_angle_beta 93.1910(10)
_cell_angle_gamma 107.5560(10)
_cell_formula_units_Z 2
_cell_length_a 8.8864(5)
_cell_length_b 11.9875(7)
_cell_length_c 13.7015(8)
_cell_measurement_temperature 100(2)
_cell_volume 1364.42(14)
_computing_cell_refinement 'Bruker XSCANS'
_computing_data_collection 'Bruker XSCANS'
_computing_data_reduction 'Bruker SHELXTL'
_computing_molecular_graphics 'Bruker SHELXTL'
_computing_publication_material 'Bruker SHELXTL'
_computing_structure_refinement 'SHELXL-97 (Sheldrick, 1997)'
_computing_structure_solution 'SHELXS-97 (Sheldrick, 1990)'
_diffrn_ambient_temperature 100(2)
_diffrn_measured_fraction_theta_full 0.982
_diffrn_measured_fraction_theta_max 0.982
_diffrn_measurement_device_type 'CCD area detector'
_diffrn_measurement_method 'phi and omega scans'
_diffrn_radiation_monochromator graphite
_diffrn_radiation_source 'fine-focus sealed tube'
_diffrn_radiation_type MoK\a
_diffrn_radiation_wavelength 0.71073
_diffrn_reflns_av_R_equivalents 0.0405
_diffrn_reflns_av_sigmaI/netI 0.0690
_diffrn_reflns_limit_h_max 12
_diffrn_reflns_limit_h_min -12
_diffrn_reflns_limit_k_max 17
_diffrn_reflns_limit_k_min -17
_diffrn_reflns_limit_l_max 19
_diffrn_reflns_limit_l_min -19
_diffrn_reflns_number 16736
_diffrn_reflns_theta_full 30.53
_diffrn_reflns_theta_max 30.53
_diffrn_reflns_theta_min 2.53
_exptl_absorpt_coefficient_mu 0.085
_exptl_absorpt_correction_type none
_exptl_crystal_colour Colorless
_exptl_crystal_density_diffrn 1.289
_exptl_crystal_density_method 'not measured'
_exptl_crystal_description Parallelepip
_exptl_crystal_F_000 568
_exptl_crystal_size_max 0.36
_exptl_crystal_size_mid 0.24
_exptl_crystal_size_min 0.09
_refine_diff_density_max 0.439
_refine_diff_density_min -0.303
_refine_diff_density_rms 0.057
_refine_ls_extinction_method none
_refine_ls_goodness_of_fit_ref 0.947
_refine_ls_hydrogen_treatment mixed
_refine_ls_matrix_type full
_refine_ls_number_parameters 371
_refine_ls_number_reflns 8185
_refine_ls_number_restraints 0
_refine_ls_restrained_S_all 0.947
_refine_ls_R_factor_all 0.0788
_refine_ls_R_factor_gt 0.0529
_refine_ls_shift/su_max 0.000
_refine_ls_shift/su_mean 0.000
_refine_ls_structure_factor_coef Fsqd
_refine_ls_weighting_details 'calc w=1/[\s^2^(Fo^2^)+(0.0650P)^2^+0.0000P] where P=(Fo^2^+2Fc^2^)/3'
_refine_ls_weighting_scheme calc
_refine_ls_wR_factor_gt 0.1240
_refine_ls_wR_factor_ref 0.1331
_reflns_number_gt 5566
_reflns_number_total 8185
_reflns_threshold_expression >2sigma(I)
_cod_data_source_file mp060126osi20061215_040052.cif
_cod_data_source_block 3
_cod_depositor_comments
;
The following automatic conversions were performed:

'_symmetry_cell_setting' value 'Triclinic' changed to 'triclinic'
according to /home/saulius/struct/CIF-dictionaries/cif_core.dic
dictionary named 'cif_core.dic' version 2.4.1 from 2010-06-29.

Automatic conversion script
Id: cif_fix_values 1715 2011-07-08 13:25:40Z adriana 
;
_cod_original_sg_symbol_H-M P-1
_cod_database_code 1505172

loop_
_symmetry_equiv_pos_as_xyz
'x, y, z'
'-x, -y, -z'

loop_
_atom_site_label
_atom_site_type_symbol
_atom_site_fract_x
_atom_site_fract_y
_atom_site_fract_z
_atom_site_U_iso_or_equiv
_atom_site_adp_type
_atom_site_occupancy
_atom_site_symmetry_multiplicity
_atom_site_calc_flag
_atom_site_refinement_flags
N11 N 0.36872(14) -0.13154(11) 0.08075(10) 0.0211(3) Uani 1 1 d .
N12 N 0.29381(14) -0.05065(11) 0.10861(9) 0.0180(3) Uani 1 1 d .
H12 H 0.357(2) 0.0246(15) 0.1343(12) 0.022 Uiso 1 1 d .
C13 C 0.13347(16) -0.10005(12) 0.09461(10) 0.0154(3) Uani 1 1 d .
C14 C 0.10307(17) -0.21997(13) 0.05566(11) 0.0177(3) Uani 1 1 d .
H14 H 0.0025 -0.2796 0.0379 0.021 Uiso 1 1 calc R
C15 C 0.25212(17) -0.23375(13) 0.04833(11) 0.0199(3) Uani 1 1 d .
H15 H 0.2689 -0.3072 0.0232 0.024 Uiso 1 1 calc R
N21 N -0.20206(14) 0.08091(11) 0.14277(9) 0.0172(3) Uani 1 1 d .
H21 H -0.2846(19) 0.1199(14) 0.1548(12) 0.021 Uiso 1 1 d .
C22 C -0.25035(17) -0.03771(13) 0.11114(11) 0.0171(3) Uani 1 1 d .
H22 H -0.3606 -0.0806 0.0987 0.021 Uiso 1 1 calc R
C23 C -0.14117(16) -0.09714(13) 0.09669(10) 0.0165(3) Uani 1 1 d .
H23 H -0.1759 -0.1811 0.0746 0.020 Uiso 1 1 calc R
C24 C 0.02160(16) -0.03410(12) 0.11447(10) 0.0147(3) Uani 1 1 d .
C25 C 0.06657(17) 0.08919(12) 0.14801(10) 0.0169(3) Uani 1 1 d .
H25 H 0.1759 0.1347 0.1614 0.020 Uiso 1 1 calc R
C26 C -0.04780(17) 0.14415(13) 0.16152(10) 0.0173(3) Uani 1 1 d .
H26 H -0.0171 0.2279 0.1844 0.021 Uiso 1 1 calc R
C31 C 0.47352(16) 0.32027(12) 0.24934(11) 0.0155(3) Uani 1 1 d .
C32 C 0.44929(16) 0.32384(12) 0.34926(11) 0.0163(3) Uani 1 1 d .
C33 C 0.33095(16) 0.36895(12) 0.38635(11) 0.0179(3) Uani 1 1 d .
C34 C 0.24209(16) 0.41237(12) 0.32302(11) 0.0187(3) Uani 1 1 d .
C35 C 0.27180(16) 0.41283(12) 0.22297(11) 0.0181(3) Uani 1 1 d .
C36 C 0.38766(16) 0.36543(12) 0.18543(11) 0.0164(3) Uani 1 1 d .
C41 C 0.59566(17) 0.26602(12) 0.20889(10) 0.0161(3) Uani 1 1 d .
O41 O 0.54866(12) 0.15449(9) 0.17551(8) 0.0209(2) Uani 1 1 d .
O42 O 0.73636(12) 0.32988(9) 0.21026(8) 0.0206(2) Uani 1 1 d .
C42 C 0.55123(18) 0.28133(14) 0.41727(11) 0.0218(3) Uani 1 1 d .
H42A H 0.6335 0.2600 0.3809 0.033 Uiso 1 1 calc R
H42B H 0.4848 0.2114 0.4403 0.033 Uiso 1 1 calc R
H42C H 0.6014 0.3450 0.4747 0.033 Uiso 1 1 calc R
C43 C 0.30495(19) 0.37174(14) 0.49461(11) 0.0251(3) Uani 1 1 d .
H43A H 0.2981 0.2941 0.5115 0.038 Uiso 1 1 calc R
H43B H 0.2059 0.3893 0.5062 0.038 Uiso 1 1 calc R
H43C H 0.3940 0.4336 0.5363 0.038 Uiso 1 1 calc R
C44 C 0.11374(18) 0.46155(14) 0.36241(13) 0.0261(4) Uani 1 1 d .
H44A H 0.1171 0.4651 0.4345 0.039 Uiso 1 1 calc R
H44B H 0.0095 0.4095 0.3300 0.039 Uiso 1 1 calc R
H44C H 0.1319 0.5418 0.3482 0.039 Uiso 1 1 calc R
C45 C 0.18087(18) 0.46761(14) 0.15823(12) 0.0244(3) Uani 1 1 d .
H45A H 0.2107 0.4570 0.0904 0.037 Uiso 1 1 calc R
H45B H 0.2065 0.5528 0.1854 0.037 Uiso 1 1 calc R
H45C H 0.0666 0.4284 0.1571 0.037 Uiso 1 1 calc R
C46 C 0.42841(18) 0.36419(14) 0.07905(11) 0.0221(3) Uani 1 1 d .
H46A H 0.4586 0.2931 0.0556 0.033 Uiso 1 1 calc R
H46B H 0.5171 0.4356 0.0767 0.033 Uiso 1 1 calc R
H46C H 0.3357 0.3630 0.0362 0.033 Uiso 1 1 calc R
C51 C 0.83484(16) 0.75373(12) 0.28133(10) 0.0154(3) Uani 1 1 d .
C52 C 0.99073(16) 0.82753(12) 0.31310(10) 0.0153(3) Uani 1 1 d .
C53 C 1.01726(16) 0.94785(12) 0.35353(10) 0.0156(3) Uani 1 1 d .
C54 C 0.88818(17) 0.99158(12) 0.36393(10) 0.0160(3) Uani 1 1 d .
C55 C 0.73186(17) 0.91447(13) 0.33833(10) 0.0166(3) Uani 1 1 d .
C56 C 0.70475(16) 0.79472(12) 0.29490(10) 0.0165(3) Uani 1 1 d .
C61 C 0.80584(16) 0.62800(12) 0.22716(11) 0.0168(3) Uani 1 1 d .
O61 O 0.80119(12) 0.55213(9) 0.28771(8) 0.0200(2) Uani 1 1 d .
H61 H 0.777(2) 0.4774(16) 0.2529(12) 0.024 Uiso 1 1 d .
O62 O 0.78877(13) 0.60149(9) 0.13720(8) 0.0242(2) Uani 1 1 d .
C62 C 1.12737(17) 0.77705(13) 0.30404(11) 0.0191(3) Uani 1 1 d .
H62A H 1.0892 0.6964 0.2638 0.029 Uiso 1 1 calc R
H62B H 1.1711 0.7741 0.3705 0.029 Uiso 1 1 calc R
H62C H 1.2103 0.8279 0.2719 0.029 Uiso 1 1 calc R
C63 C 1.18460(17) 1.03006(13) 0.38529(11) 0.0199(3) Uani 1 1 d .
H63A H 1.1886 1.0806 0.4499 0.030 Uiso 1 1 calc R
H63B H 1.2177 1.0803 0.3357 0.030 Uiso 1 1 calc R
H63C H 1.2563 0.9827 0.3909 0.030 Uiso 1 1 calc R
C64 C 0.91880(18) 1.12315(13) 0.40325(11) 0.0216(3) Uani 1 1 d .
H64A H 1.0155 1.1696 0.3792 0.032 Uiso 1 1 calc R
H64B H 0.9320 1.1384 0.4762 0.032 Uiso 1 1 calc R
H64C H 0.8286 1.1465 0.3798 0.032 Uiso 1 1 calc R
C65 C 0.59223(17) 0.95953(14) 0.35634(12) 0.0233(3) Uani 1 1 d .
H65A H 0.6187 1.0203 0.4173 0.035 Uiso 1 1 calc R
H65B H 0.4996 0.8931 0.3635 0.035 Uiso 1 1 calc R
H65C H 0.5680 0.9943 0.2999 0.035 Uiso 1 1 calc R
C66 C 0.53802(17) 0.71120(13) 0.26261(12) 0.0232(3) Uani 1 1 d .
H66A H 0.5424 0.6335 0.2296 0.035 Uiso 1 1 calc R
H66B H 0.4835 0.7443 0.2162 0.035 Uiso 1 1 calc R
H66C H 0.4800 0.7016 0.3211 0.035 Uiso 1 1 calc R

loop_
_atom_site_aniso_label
_atom_site_aniso_U_11
_atom_site_aniso_U_22
_atom_site_aniso_U_33
_atom_site_aniso_U_23
_atom_site_aniso_U_13
_atom_site_aniso_U_12
N11 0.0150(6) 0.0211(7) 0.0291(7) 0.0050(5) 0.0030(5) 0.0081(5)
N12 0.0113(6) 0.0166(6) 0.0253(7) 0.0032(5) 0.0003(5) 0.0041(5)
C13 0.0120(6) 0.0156(7) 0.0180(7) 0.0028(5) 0.0006(5) 0.0036(5)
C14 0.0153(7) 0.0163(7) 0.0214(7) 0.0036(5) 0.0016(5) 0.0051(6)
C15 0.0183(7) 0.0176(7) 0.0258(8) 0.0050(6) 0.0030(6) 0.0082(6)
N21 0.0160(6) 0.0160(6) 0.0210(6) 0.0039(5) 0.0031(5) 0.0068(5)
C22 0.0123(6) 0.0165(7) 0.0212(7) 0.0032(5) 0.0016(5) 0.0030(5)
C23 0.0144(7) 0.0143(7) 0.0186(7) 0.0005(5) 0.0005(5) 0.0030(5)
C24 0.0132(6) 0.0164(7) 0.0148(6) 0.0038(5) 0.0010(5) 0.0047(5)
C25 0.0134(7) 0.0148(7) 0.0201(7) 0.0042(5) 0.0001(5) 0.0007(5)
C26 0.0171(7) 0.0135(7) 0.0198(7) 0.0032(5) 0.0017(5) 0.0027(5)
C31 0.0103(6) 0.0091(6) 0.0245(7) 0.0008(5) 0.0005(5) 0.0008(5)
C32 0.0139(7) 0.0096(6) 0.0223(7) 0.0004(5) -0.0013(5) 0.0011(5)
C33 0.0151(7) 0.0116(6) 0.0235(7) 0.0004(5) 0.0018(6) 0.0008(5)
C34 0.0130(7) 0.0097(6) 0.0304(8) -0.0008(6) 0.0006(6) 0.0018(5)
C35 0.0120(6) 0.0102(6) 0.0293(8) 0.0014(5) -0.0028(6) 0.0013(5)
C36 0.0123(6) 0.0098(6) 0.0236(7) 0.0014(5) -0.0013(5) 0.0000(5)
C41 0.0160(7) 0.0133(7) 0.0193(7) 0.0027(5) 0.0008(5) 0.0052(5)
O41 0.0166(5) 0.0112(5) 0.0331(6) -0.0005(4) 0.0028(4) 0.0040(4)
O42 0.0137(5) 0.0132(5) 0.0326(6) 0.0011(4) 0.0030(4) 0.0027(4)
C42 0.0197(7) 0.0191(7) 0.0257(8) 0.0048(6) -0.0014(6) 0.0052(6)
C43 0.0234(8) 0.0234(8) 0.0262(8) 0.0001(6) 0.0045(6) 0.0061(7)
C44 0.0199(8) 0.0229(8) 0.0370(9) 0.0016(7) 0.0046(7) 0.0106(7)
C45 0.0188(7) 0.0191(8) 0.0352(9) 0.0029(6) -0.0034(6) 0.0080(6)
C46 0.0201(7) 0.0202(8) 0.0233(8) 0.0036(6) -0.0013(6) 0.0031(6)
C51 0.0161(7) 0.0124(6) 0.0166(7) 0.0036(5) 0.0006(5) 0.0028(5)
C52 0.0144(7) 0.0145(7) 0.0172(7) 0.0036(5) 0.0012(5) 0.0046(5)
C53 0.0136(6) 0.0144(7) 0.0169(7) 0.0035(5) 0.0000(5) 0.0015(5)
C54 0.0185(7) 0.0133(7) 0.0163(7) 0.0038(5) 0.0010(5) 0.0049(5)
C55 0.0164(7) 0.0161(7) 0.0189(7) 0.0044(5) 0.0017(5) 0.0070(6)
C56 0.0142(7) 0.0144(7) 0.0202(7) 0.0052(5) -0.0001(5) 0.0028(5)
C61 0.0097(6) 0.0139(7) 0.0251(8) 0.0033(6) 0.0009(5) 0.0018(5)
O61 0.0246(6) 0.0107(5) 0.0240(6) 0.0026(4) 0.0009(4) 0.0051(4)
O62 0.0279(6) 0.0186(5) 0.0206(6) 0.0000(4) -0.0007(4) 0.0016(5)
C62 0.0154(7) 0.0166(7) 0.0249(8) 0.0024(6) 0.0002(6) 0.0054(6)
C63 0.0159(7) 0.0157(7) 0.0234(8) 0.0013(6) -0.0013(6) 0.0002(6)
C64 0.0245(8) 0.0153(7) 0.0244(8) 0.0015(6) 0.0009(6) 0.0068(6)
C65 0.0186(7) 0.0213(8) 0.0315(9) 0.0041(6) 0.0034(6) 0.0088(6)
C66 0.0134(7) 0.0174(7) 0.0360(9) 0.0025(6) -0.0004(6) 0.0026(6)

loop_
_atom_type_symbol
_atom_type_description
_atom_type_scat_dispersion_real
_atom_type_scat_dispersion_imag
_atom_type_scat_source
C C 0.0033 0.0016 'International Tables Vol C Tables 4.2.6.8 and 6.1.1.4'
H H 0.0000 0.0000 'International Tables Vol C Tables 4.2.6.8 and 6.1.1.4'
N N 0.0061 0.0033 'International Tables Vol C Tables 4.2.6.8 and 6.1.1.4'
O O 0.0106 0.0060 'International Tables Vol C Tables 4.2.6.8 and 6.1.1.4'

loop_
_geom_angle_atom_site_label_1
_geom_angle_atom_site_label_2
_geom_angle_atom_site_label_3
_geom_angle
C15 N11 N12 104.76(12)
N11 N12 C13 112.08(12)
N11 N12 H12 116.0(11)
C13 N12 H12 131.9(11)
N12 C13 C14 106.38(12)
N12 C13 C24 124.53(13)
C14 C13 C24 129.05(13)
C13 C14 C15 104.85(13)
C13 C14 H14 127.6
C15 C14 H14 127.6
N11 C15 C14 111.93(13)
N11 C15 H15 124.0
C14 C15 H15 124.0
C26 N21 C22 121.50(13)
C26 N21 H21 120.7(9)
C22 N21 H21 117.7(9)
N21 C22 C23 120.29(13)
N21 C22 H22 119.9
C23 C22 H22 119.9
C22 C23 C24 120.04(13)
C22 C23 H23 120.0
C24 C23 H23 120.0
C25 C24 C23 117.76(13)
C25 C24 C13 123.97(12)
C23 C24 C13 118.25(12)
C26 C25 C24 119.78(13)
C26 C25 H25 120.1
C24 C25 H25 120.1
N21 C26 C25 120.63(13)
N21 C26 H26 119.7
C25 C26 H26 119.7
C32 C31 C36 121.88(13)
C32 C31 C41 118.88(12)
C36 C31 C41 119.24(13)
C31 C32 C33 119.27(13)
C31 C32 C42 120.30(13)
C33 C32 C42 120.43(13)
C34 C33 C32 119.52(13)
C34 C33 C43 121.61(13)
C32 C33 C43 118.86(13)
C33 C34 C35 120.81(13)
C33 C34 C44 119.98(14)
C35 C34 C44 119.21(13)
C36 C35 C34 119.60(13)
C36 C35 C45 120.87(14)
C34 C35 C45 119.51(13)
C35 C36 C31 118.84(13)
C35 C36 C46 122.84(13)
C31 C36 C46 118.30(13)
O42 C41 O41 122.77(13)
O42 C41 C31 120.24(12)
O41 C41 C31 116.98(12)
C32 C42 H42A 109.5
C32 C42 H42B 109.5
H42A C42 H42B 109.5
C32 C42 H42C 109.5
H42A C42 H42C 109.5
H42B C42 H42C 109.5
C33 C43 H43A 109.5
C33 C43 H43B 109.5
H43A C43 H43B 109.5
C33 C43 H43C 109.5
H43A C43 H43C 109.5
H43B C43 H43C 109.5
C34 C44 H44A 109.5
C34 C44 H44B 109.5
H44A C44 H44B 109.5
C34 C44 H44C 109.5
H44A C44 H44C 109.5
H44B C44 H44C 109.5
C35 C45 H45A 109.5
C35 C45 H45B 109.5
H45A C45 H45B 109.5
C35 C45 H45C 109.5
H45A C45 H45C 109.5
H45B C45 H45C 109.5
C36 C46 H46A 109.5
C36 C46 H46B 109.5
H46A C46 H46B 109.5
C36 C46 H46C 109.5
H46A C46 H46C 109.5
H46B C46 H46C 109.5
C56 C51 C52 121.83(13)
C56 C51 C61 118.64(12)
C52 C51 C61 119.48(12)
C51 C52 C53 118.89(13)
C51 C52 C62 120.10(12)
C53 C52 C62 121.01(12)
C52 C53 C54 119.89(12)
C52 C53 C63 119.88(13)
C54 C53 C63 120.23(12)
C53 C54 C55 120.46(13)
C53 C54 C64 119.39(12)
C55 C54 C64 120.15(13)
C56 C55 C54 119.79(13)
C56 C55 C65 119.61(13)
C54 C55 C65 120.60(13)
C51 C56 C55 118.90(12)
C51 C56 C66 120.23(13)
C55 C56 C66 120.87(13)
O62 C61 O61 124.62(13)
O62 C61 C51 122.29(13)
O61 C61 C51 113.09(12)
C61 O61 H61 110.5(11)
C52 C62 H62A 109.5
C52 C62 H62B 109.5
H62A C62 H62B 109.5
C52 C62 H62C 109.5
H62A C62 H62C 109.5
H62B C62 H62C 109.5
C53 C63 H63A 109.5
C53 C63 H63B 109.5
H63A C63 H63B 109.5
C53 C63 H63C 109.5
H63A C63 H63C 109.5
H63B C63 H63C 109.5
C54 C64 H64A 109.5
C54 C64 H64B 109.5
H64A C64 H64B 109.5
C54 C64 H64C 109.5
H64A C64 H64C 109.5
H64B C64 H64C 109.5
C55 C65 H65A 109.5
C55 C65 H65B 109.5
H65A C65 H65B 109.5
C55 C65 H65C 109.5
H65A C65 H65C 109.5
H65B C65 H65C 109.5
C56 C66 H66A 109.5
C56 C66 H66B 109.5
H66A C66 H66B 109.5
C56 C66 H66C 109.5
H66A C66 H66C 109.5
H66B C66 H66C 109.5

loop_
_geom_bond_atom_site_label_1
_geom_bond_atom_site_label_2
_geom_bond_distance
N11 C15 1.3333(19)
N11 N12 1.3513(17)
N12 C13 1.3569(17)
N12 H12 0.908(17)
C13 C14 1.3871(19)
C13 C24 1.4565(19)
C14 C15 1.390(2)
C14 H14 0.9500
C15 H15 0.9500
N21 C26 1.3380(18)
N21 C22 1.3432(18)
N21 H21 0.989(16)
C22 C23 1.3714(19)
C22 H22 0.9500
C23 C24 1.4014(19)
C23 H23 0.9500
C24 C25 1.3990(19)
C25 C26 1.3735(19)
C25 H25 0.9500
C26 H26 0.9500
C31 C32 1.393(2)
C31 C36 1.4040(19)
C31 C41 1.5111(19)
C32 C33 1.4034(19)
C32 C42 1.513(2)
C33 C34 1.402(2)
C33 C43 1.510(2)
C34 C35 1.411(2)
C34 C44 1.520(2)
C35 C36 1.401(2)
C35 C45 1.517(2)
C36 C46 1.520(2)
C41 O42 1.2510(16)
C41 O41 1.2703(16)
C42 H42A 0.9800
C42 H42B 0.9800
C42 H42C 0.9800
C43 H43A 0.9800
C43 H43B 0.9800
C43 H43C 0.9800
C44 H44A 0.9800
C44 H44B 0.9800
C44 H44C 0.9800
C45 H45A 0.9800
C45 H45B 0.9800
C45 H45C 0.9800
C46 H46A 0.9800
C46 H46B 0.9800
C46 H46C 0.9800
C51 C56 1.3962(19)
C51 C52 1.3997(19)
C51 C61 1.5063(19)
C52 C53 1.4010(19)
C52 C62 1.5137(19)
C53 C54 1.4026(19)
C53 C63 1.5087(19)
C54 C55 1.4045(19)
C54 C64 1.5165(19)
C55 C56 1.4035(19)
C55 C65 1.5123(19)
C56 C66 1.5103(19)
C61 O62 1.2106(17)
C61 O61 1.3206(17)
O61 H61 0.899(18)
C62 H62A 0.9800
C62 H62B 0.9800
C62 H62C 0.9800
C63 H63A 0.9800
C63 H63B 0.9800
C63 H63C 0.9800
C64 H64A 0.9800
C64 H64B 0.9800
C64 H64C 0.9800
C65 H65A 0.9800
C65 H65B 0.9800
C65 H65C 0.9800
C66 H66A 0.9800
C66 H66B 0.9800
C66 H66C 0.9800

loop_
_geom_hbond_atom_site_label_D
_geom_hbond_atom_site_label_H
_geom_hbond_atom_site_label_A
_geom_hbond_distance_DH
_geom_hbond_distance_HA
_geom_hbond_distance_DA
_geom_hbond_angle_DHA
_geom_hbond_site_symmetry_A
N12 H12 O41 0.908(17) 1.908(17) 2.7732(16) 158.7(15) .
O61 H61 O42 0.899(18) 1.690(18) 2.5769(14) 168.4(16) .
N21 H21 O41 0.989(16) 1.682(17) 2.6545(15) 167.0(14) 1_455

loop_
_geom_torsion_atom_site_label_1
_geom_torsion_atom_site_label_2
_geom_torsion_atom_site_label_3
_geom_torsion_atom_site_label_4
_geom_torsion
C15 N11 N12 C13 0.19(16)
N11 N12 C13 C14 0.16(16)
N11 N12 C13 C24 -177.70(13)
N12 C13 C14 C15 -0.43(16)
C24 C13 C14 C15 177.31(14)
N12 N11 C15 C14 -0.48(17)
C13 C14 C15 N11 0.58(17)
C26 N21 C22 C23 -0.4(2)
N21 C22 C23 C24 -0.3(2)
C22 C23 C24 C25 0.7(2)
C22 C23 C24 C13 -177.73(13)
N12 C13 C24 C25 1.8(2)
C14 C13 C24 C25 -175.58(14)
N12 C13 C24 C23 -179.85(13)
C14 C13 C24 C23 2.8(2)
C23 C24 C25 C26 -0.5(2)
C13 C24 C25 C26 177.83(13)
C22 N21 C26 C25 0.6(2)
C24 C25 C26 N21 -0.1(2)
C36 C31 C32 C33 2.9(2)
C41 C31 C32 C33 -177.04(12)
C36 C31 C32 C42 -176.17(13)
C41 C31 C32 C42 3.91(19)
C31 C32 C33 C34 -1.6(2)
C42 C32 C33 C34 177.43(13)
C31 C32 C33 C43 179.63(13)
C42 C32 C33 C43 -1.3(2)
C32 C33 C34 C35 -0.9(2)
C43 C33 C34 C35 177.78(13)
C32 C33 C34 C44 -179.94(13)
C43 C33 C34 C44 -1.2(2)
C33 C34 C35 C36 2.3(2)
C44 C34 C35 C36 -178.70(13)
C33 C34 C35 C45 -176.11(13)
C44 C34 C35 C45 2.90(19)
C34 C35 C36 C31 -1.07(19)
C45 C35 C36 C31 177.31(13)
C34 C35 C36 C46 -179.10(13)
C45 C35 C36 C46 -0.7(2)
C32 C31 C36 C35 -1.5(2)
C41 C31 C36 C35 178.40(12)
C32 C31 C36 C46 176.60(12)
C41 C31 C36 C46 -3.48(19)
C32 C31 C41 O42 -90.83(17)
C36 C31 C41 O42 89.25(17)
C32 C31 C41 O41 88.30(16)
C36 C31 C41 O41 -91.62(16)
C56 C51 C52 C53 -4.3(2)
C61 C51 C52 C53 173.07(12)
C56 C51 C52 C62 175.34(13)
C61 C51 C52 C62 -7.2(2)
C51 C52 C53 C54 1.7(2)
C62 C52 C53 C54 -178.03(13)
C51 C52 C53 C63 -178.06(13)
C62 C52 C53 C63 2.3(2)
C52 C53 C54 C55 2.9(2)
C63 C53 C54 C55 -177.36(13)
C52 C53 C54 C64 -177.13(13)
C63 C53 C54 C64 2.6(2)
C53 C54 C55 C56 -4.9(2)
C64 C54 C55 C56 175.14(13)
C53 C54 C55 C65 175.59(13)
C64 C54 C55 C65 -4.4(2)
C52 C51 C56 C55 2.4(2)
C61 C51 C56 C55 -175.06(13)
C52 C51 C56 C66 -177.99(13)
C61 C51 C56 C66 4.6(2)
C54 C55 C56 C51 2.3(2)
C65 C55 C56 C51 -178.23(13)
C54 C55 C56 C66 -177.36(13)
C65 C55 C56 C66 2.1(2)
C56 C51 C61 O62 82.43(18)
C52 C51 C61 O62 -95.06(17)
C56 C51 C61 O61 -97.51(15)
C52 C51 C61 O61 85.00(16)
